data_4081415
loop_
_publ_author_name
'Endo, Koji'
'Herbert, Myles B.'
'Grubbs, Robert H.'

_publ_section_title
;
 Investigations into Ruthenium Metathesis Catalysts with Six-Membered
 Chelating NHC Ligands: Relationship between Catalyst Structure and
 Stereoselectivity
;
_journal_issue 18
_journal_name_full Organometallics
_journal_page_first 5128
_journal_paper_doi 10.1021/om4006966
_journal_volume 32
_journal_year 2013
_chemical_formula_moiety 'C51 H52 N2 O3 Ru, C H2 Cl2'
_chemical_formula_sum 'C52 H54 Cl2 N2 O3 Ru'
_chemical_formula_weight 926.94
_chemical_name_systematic
;

 ?

;
_space_group_IT_number 2
_symmetry_cell_setting triclinic
_symmetry_space_group_name_Hall '-P 1'
_symmetry_space_group_name_H-M 'P -1'
_atom_sites_solution_hydrogens geom
_atom_sites_solution_primary direct
_atom_sites_solution_secondary difmap
_audit_creation_method SHELXL-97
_cell_angle_alpha 102.089(5)
_cell_angle_beta 91.146(5)
_cell_angle_gamma 113.667(5)
_cell_formula_units_Z 2
_cell_length_a 11.0615(8)
_cell_length_b 11.8882(9)
_cell_length_c 18.9127(16)
_cell_measurement_reflns_used 5944
_cell_measurement_temperature 100(2)
_cell_measurement_theta_max 23.62
_cell_measurement_theta_min 2.19
_cell_volume 2212.3(3)
_computing_cell_refinement 'Bruker SAINT-Plus v7.66A'
_computing_data_collection 'Bruker APEX2 v2009.7-0'
_computing_data_reduction 'Bruker SAINT-Plus v7.66A'
_computing_molecular_graphics 'Bruker XP v5.1'
_computing_publication_material 'Bruker XCIF 2008'
_computing_structure_refinement 'SHELXL-97 (Sheldrick, 2008)'
_computing_structure_solution 'SHELXS-97 (Sheldrick, 2008)'
_diffrn_ambient_temperature 100(2)
_diffrn_measured_fraction_theta_full 0.996
_diffrn_measured_fraction_theta_max 0.996
_diffrn_measurement_device_type 'Bruker KAPPA APEX II'
_diffrn_measurement_method '\w scans; 12 settings'
_diffrn_radiation_monochromator graphite
_diffrn_radiation_source 'fine-focus sealed tube'
_diffrn_radiation_type MoK\a
_diffrn_radiation_wavelength 0.71073
_diffrn_reflns_av_R_equivalents 0.1062
_diffrn_reflns_av_sigmaI/netI 0.1076
_diffrn_reflns_limit_h_max 13
_diffrn_reflns_limit_h_min -13
_diffrn_reflns_limit_k_max 14
_diffrn_reflns_limit_k_min -14
_diffrn_reflns_limit_l_max 23
_diffrn_reflns_limit_l_min -23
_diffrn_reflns_number 48643
_diffrn_reflns_theta_full 26.44
_diffrn_reflns_theta_max 26.44
_diffrn_reflns_theta_min 1.93
_exptl_absorpt_coefficient_mu 0.521
_exptl_absorpt_correction_T_max 0.9948
_exptl_absorpt_correction_T_min 0.9075
_exptl_absorpt_correction_type none
_exptl_crystal_colour Purple
_exptl_crystal_density_diffrn 1.392
_exptl_crystal_density_method 'not measured'
_exptl_crystal_description Plate
_exptl_crystal_F_000 964
_exptl_crystal_size_max 0.19
_exptl_crystal_size_mid 0.13
_exptl_crystal_size_min 0.01
_refine_diff_density_max 1.279
_refine_diff_density_min -1.056
_refine_diff_density_rms 0.084
_refine_ls_extinction_method none
_refine_ls_goodness_of_fit_ref 1.024
_refine_ls_hydrogen_treatment Riding
_refine_ls_matrix_type 'Full matrix'
_refine_ls_number_parameters 548
_refine_ls_number_reflns 9070
_refine_ls_number_restraints 0
_refine_ls_restrained_S_all 1.024
_refine_ls_R_factor_all 0.0791
_refine_ls_R_factor_gt 0.0423
_refine_ls_shift/su_max 0.001
_refine_ls_shift/su_mean 0.000
_refine_ls_structure_factor_coef Fsqd
_refine_ls_weighting_details w=1/s^2^(Fo^2^)
_refine_ls_weighting_scheme sigma
_refine_ls_wR_factor_gt 0.0542
_refine_ls_wR_factor_ref 0.0579
_reflns_number_gt 6149
_reflns_number_total 9070
_reflns_threshold_expression >2sigma(I)
_cod_data_source_file om4006966_si_003.cif
_cod_data_source_block kje23
_cod_depositor_comments
;
The following automatic conversions were performed:

'_symmetry_cell_setting' value 'Triclinic' changed to 'triclinic'
according to /home/saulius/struct/CIF-dictionaries/cif_core.dic
dictionary named 'cif_core.dic' version 2.4.2 from
2011-04-26.

'_refine_ls_weighting_scheme' value 'Sigma' changed to
'sigma' according to
/home/saulius/struct/CIF-dictionaries/cif_core.dic dictionary named
'cif_core.dic' version 2.4.2 from 2011-04-26.

Automatic conversion script
Id: cif_fix_values 1891 2012-01-12 08:04:46Z andrius 

The following automatic conversions were performed:

'_atom_sites_solution_primary' value 'Direct methods' was changed to
'direct'.

'_atom_sites_solution_secondary' value 'Difference Fourier map' was
changed to 'difmap'.

'_atom_sites_solution_hydrogens' value 'Geometric positions' was
changed to 'geom'.

Automatic conversion script
Id: cif_fix_values 6452 2018-10-05 10:23:21Z andrius 
;
_cod_original_sg_symbol_H-M P-1
_cod_database_code 4081415

loop_
_symmetry_equiv_pos_as_xyz
'x, y, z'
'-x, -y, -z'

loop_
_atom_site_label
_atom_site_type_symbol
_atom_site_fract_x
_atom_site_fract_y
_atom_site_fract_z
_atom_site_U_iso_or_equiv
_atom_site_adp_type
_atom_site_occupancy
_atom_site_symmetry_multiplicity
_atom_site_calc_flag
_atom_site_refinement_flags
Ru1 Ru 0.65743(2) 0.43989(3) 0.274615(16) 0.01340(7) Uani 1 1 d .
O1 O 0.58225(17) 0.44636(18) 0.16110(11) 0.0195(5) Uani 1 1 d .
O2 O 0.72225(17) 0.29151(17) 0.21644(11) 0.0167(5) Uani 1 1 d .
O3 O 0.53857(17) 0.22708(17) 0.26549(11) 0.0170(5) Uani 1 1 d .
N1 N 0.6406(2) 0.4207(2) 0.42462(13) 0.0147(6) Uani 1 1 d .
N2 N 0.8423(2) 0.5489(2) 0.41611(14) 0.0159(6) Uani 1 1 d .
C1 C 0.7225(3) 0.4707(3) 0.37517(17) 0.0144(7) Uani 1 1 d .
C2 C 0.6936(2) 0.4912(3) 0.49983(16) 0.0183(8) Uani 1 1 d .
H2A H 0.6702 0.4350 0.5340 0.022 Uiso 1 1 calc R
H2B H 0.6625 0.5589 0.5155 0.022 Uiso 1 1 calc R
C3 C 0.8412(2) 0.5448(3) 0.49276(16) 0.0201(8) Uani 1 1 d .
H3A H 0.8886 0.6302 0.5251 0.024 Uiso 1 1 calc R
H3B H 0.8817 0.4888 0.5038 0.024 Uiso 1 1 calc R
C4 C 0.4991(2) 0.3525(3) 0.40511(17) 0.0145(7) Uani 1 1 d .
C5 C 0.4297(3) 0.2484(3) 0.43331(18) 0.0186(8) Uani 1 1 d .
C6 C 0.2938(3) 0.1794(3) 0.40801(17) 0.0188(8) Uani 1 1 d .
H6 H 0.2436 0.1096 0.4276 0.023 Uiso 1 1 calc R
C7 C 0.2308(3) 0.2091(3) 0.35592(18) 0.0181(8) Uani 1 1 d .
C8 C 0.3024(3) 0.3151(3) 0.32990(17) 0.0155(7) Uani 1 1 d .
H8 H 0.2592 0.3376 0.2949 0.019 Uiso 1 1 calc R
C9 C 0.4374(3) 0.3894(3) 0.35447(17) 0.0144(7) Uani 1 1 d .
C10 C 0.4937(3) 0.2053(3) 0.48673(17) 0.0230(8) Uani 1 1 d .
H10A H 0.5869 0.2273 0.4788 0.034 Uiso 1 1 calc R
H10B H 0.4468 0.1134 0.4797 0.034 Uiso 1 1 calc R
H10C H 0.4890 0.2470 0.5365 0.034 Uiso 1 1 calc R
C11 C 0.0865(2) 0.1255(3) 0.32640(18) 0.0263(9) Uani 1 1 d .
H11A H 0.0662 0.0383 0.3289 0.039 Uiso 1 1 calc R
H11B H 0.0714 0.1281 0.2756 0.039 Uiso 1 1 calc R
H11C H 0.0288 0.1560 0.3556 0.039 Uiso 1 1 calc R
C12 C 0.5187(2) 0.4997(3) 0.32492(16) 0.0165(7) Uani 1 1 d .
H12A H 0.5630 0.5773 0.3643 0.020 Uiso 1 1 calc R
H12B H 0.4640 0.5152 0.2893 0.020 Uiso 1 1 calc R
C13 C 0.9708(3) 0.6064(3) 0.39165(17) 0.0148(7) Uani 1 1 d .
C14 C 1.0340(3) 0.7380(3) 0.40744(17) 0.0173(8) Uani 1 1 d .
C15 C 1.1619(3) 0.7927(3) 0.38697(17) 0.0209(8) Uani 1 1 d .
H15 H 1.2064 0.8823 0.3970 0.025 Uiso 1 1 calc R
C16 C 1.2253(3) 0.7217(3) 0.35294(18) 0.0194(8) Uani 1 1 d .
C17 C 1.1611(3) 0.5912(3) 0.33967(17) 0.0192(8) Uani 1 1 d .
H17 H 1.2050 0.5415 0.3170 0.023 Uiso 1 1 calc R
C18 C 1.0339(3) 0.5311(3) 0.35874(17) 0.0159(8) Uani 1 1 d .
C19 C 0.9679(3) 0.8190(3) 0.44474(18) 0.0264(9) Uani 1 1 d .
H19A H 0.8716 0.7750 0.4310 0.040 Uiso 1 1 calc R
H19B H 1.0016 0.8993 0.4299 0.040 Uiso 1 1 calc R
H19C H 0.9874 0.8355 0.4976 0.040 Uiso 1 1 calc R
C20 C 1.3623(3) 0.7829(3) 0.32950(19) 0.0322(9) Uani 1 1 d .
H20A H 1.3538 0.7835 0.2779 0.048 Uiso 1 1 calc R
H20B H 1.4138 0.7349 0.3368 0.048 Uiso 1 1 calc R
H20C H 1.4080 0.8700 0.3587 0.048 Uiso 1 1 calc R
C21 C 0.9690(3) 0.3895(3) 0.34406(17) 0.0204(8) Uani 1 1 d .
H21A H 0.9254 0.3643 0.3863 0.031 Uiso 1 1 calc R
H21B H 1.0365 0.3560 0.3351 0.031 Uiso 1 1 calc R
H21C H 0.9027 0.3558 0.3012 0.031 Uiso 1 1 calc R
C22 C 0.7754(3) 0.5966(3) 0.26535(17) 0.0151(7) Uani 1 1 d .
H22 H 0.8386 0.6532 0.3054 0.018 Uiso 1 1 calc R
C23 C 0.7724(3) 0.6339(3) 0.19774(17) 0.0169(7) Uani 1 1 d .
C24 C 0.8664(3) 0.7461(3) 0.18489(18) 0.0199(8) Uani 1 1 d .
H24 H 0.9343 0.8032 0.2227 0.024 Uiso 1 1 calc R
C25 C 0.8627(3) 0.7755(3) 0.1188(2) 0.0304(9) Uani 1 1 d .
H25 H 0.9282 0.8516 0.1109 0.036 Uiso 1 1 calc R
C26 C 0.7636(3) 0.6941(3) 0.0641(2) 0.0432(11) Uani 1 1 d .
H26 H 0.7607 0.7144 0.0183 0.052 Uiso 1 1 calc R
C27 C 0.6668(3) 0.5815(3) 0.0755(2) 0.0399(11) Uani 1 1 d .
H27 H 0.5988 0.5249 0.0376 0.048 Uiso 1 1 calc R
C28 C 0.6718(3) 0.5542(3) 0.14191(18) 0.0202(8) Uani 1 1 d .
C29 C 0.4734(3) 0.3559(3) 0.10579(18) 0.0216(8) Uani 1 1 d .
H29 H 0.4420 0.4031 0.0774 0.026 Uiso 1 1 calc R
C30 C 0.3619(3) 0.2824(3) 0.14486(18) 0.0288(9) Uani 1 1 d .
H30A H 0.3919 0.2348 0.1721 0.043 Uiso 1 1 calc R
H30B H 0.2857 0.2235 0.1092 0.043 Uiso 1 1 calc R
H30C H 0.3357 0.3410 0.1786 0.043 Uiso 1 1 calc R
C31 C 0.5223(3) 0.2721(3) 0.0551(2) 0.0438(11) Uani 1 1 d .
H31A H 0.5947 0.3238 0.0312 0.066 Uiso 1 1 calc R
H31B H 0.4493 0.2111 0.0182 0.066 Uiso 1 1 calc R
H31C H 0.5547 0.2268 0.0829 0.066 Uiso 1 1 calc R
C32 C 0.6239(3) 0.2014(3) 0.23033(17) 0.0137(7) Uani 1 1 d .
C33 C 0.6142(3) 0.0651(3) 0.20773(17) 0.0147(7) Uani 1 1 d .
C34 C 0.6611(2) 0.0343(3) 0.27648(17) 0.0138(7) Uani 1 1 d .
C35 C 0.6855(2) 0.1116(3) 0.34483(17) 0.0177(8) Uani 1 1 d .
H35 H 0.6726 0.1873 0.3512 0.021 Uiso 1 1 calc R
C36 C 0.7286(3) 0.0818(3) 0.40523(18) 0.0201(8) Uani 1 1 d .
H36 H 0.7468 0.1376 0.4520 0.024 Uiso 1 1 calc R
C37 C 0.7446(3) -0.0296(3) 0.39645(18) 0.0208(8) Uani 1 1 d .
H37 H 0.7732 -0.0512 0.4373 0.025 Uiso 1 1 calc R
C38 C 0.7189(3) -0.1090(3) 0.32833(18) 0.0216(8) Uani 1 1 d .
H38 H 0.7293 -0.1859 0.3223 0.026 Uiso 1 1 calc R
C39 C 0.6783(3) -0.0778(3) 0.26884(18) 0.0193(8) Uani 1 1 d .
H39 H 0.6617 -0.1330 0.2220 0.023 Uiso 1 1 calc R
C40 C 0.4679(3) -0.0367(3) 0.18123(17) 0.0170(7) Uani 1 1 d .
C41 C 0.3571(3) -0.0190(3) 0.20523(18) 0.0230(8) Uani 1 1 d .
H41 H 0.3680 0.0581 0.2376 0.028 Uiso 1 1 calc R
C42 C 0.2299(3) -0.1147(3) 0.18163(19) 0.0299(9) Uani 1 1 d .
H42 H 0.1550 -0.1010 0.1976 0.036 Uiso 1 1 calc R
C43 C 0.2109(3) -0.2273(3) 0.13625(19) 0.0292(9) Uani 1 1 d .
H43 H 0.1237 -0.2911 0.1202 0.035 Uiso 1 1 calc R
C44 C 0.3204(3) -0.2477(3) 0.11378(18) 0.0274(9) Uani 1 1 d .
H44 H 0.3088 -0.3268 0.0836 0.033 Uiso 1 1 calc R
C45 C 0.4468(3) -0.1525(3) 0.13543(17) 0.0223(8) Uani 1 1 d .
H45 H 0.5210 -0.1666 0.1186 0.027 Uiso 1 1 calc R
C46 C 0.7049(3) 0.0639(3) 0.14769(17) 0.0166(7) Uani 1 1 d .
C47 C 0.8383(3) 0.0879(3) 0.16480(19) 0.0225(8) Uani 1 1 d .
H47 H 0.8710 0.0971 0.2135 0.027 Uiso 1 1 calc R
C48 C 0.9222(3) 0.0979(3) 0.1113(2) 0.0316(9) Uani 1 1 d .
H48 H 1.0125 0.1149 0.1237 0.038 Uiso 1 1 calc R
C49 C 0.8776(3) 0.0839(3) 0.0402(2) 0.0349(10) Uani 1 1 d .
H49 H 0.9361 0.0897 0.0037 0.042 Uiso 1 1 calc R
C50 C 0.7465(3) 0.0614(3) 0.02255(19) 0.0327(9) Uani 1 1 d .
H50 H 0.7147 0.0531 -0.0261 0.039 Uiso 1 1 calc R
C51 C 0.6622(3) 0.0510(3) 0.07608(18) 0.0222(8) Uani 1 1 d .
H51 H 0.5722 0.0345 0.0633 0.027 Uiso 1 1 calc R
C61 C 0.9776(3) 0.4303(3) 0.1521(2) 0.0383(10) Uani 1 1 d .
H61A H 0.9153 0.3515 0.1641 0.046 Uiso 1 1 calc R
H61B H 0.9831 0.5024 0.1914 0.046 Uiso 1 1 calc R
Cl1 Cl 1.13719(8) 0.42885(9) 0.14796(6) 0.0463(3) Uani 1 1 d .
Cl2 Cl 0.91639(9) 0.44294(9) 0.06966(6) 0.0474(3) Uani 1 1 d .

loop_
_atom_site_aniso_label
_atom_site_aniso_U_11
_atom_site_aniso_U_22
_atom_site_aniso_U_33
_atom_site_aniso_U_23
_atom_site_aniso_U_13
_atom_site_aniso_U_12
Ru1 0.00819(12) 0.01398(14) 0.01960(17) 0.00563(12) 0.00240(11) 0.00534(10)
O1 0.0137(11) 0.0199(12) 0.0201(14) 0.0071(11) -0.0023(10) 0.0010(10)
O2 0.0098(10) 0.0122(11) 0.0252(14) 0.0061(10) 0.0039(9) 0.0006(9)
O3 0.0104(10) 0.0153(12) 0.0245(14) 0.0043(11) 0.0044(10) 0.0045(9)
N1 0.0092(12) 0.0190(15) 0.0155(16) 0.0039(13) 0.0022(11) 0.0054(11)
N2 0.0101(12) 0.0195(15) 0.0167(17) 0.0055(13) 0.0032(11) 0.0042(11)
C1 0.0133(15) 0.0132(17) 0.019(2) 0.0069(15) 0.0052(14) 0.0060(14)
C2 0.0110(15) 0.0263(19) 0.019(2) 0.0043(16) 0.0038(14) 0.0093(14)
C3 0.0117(15) 0.030(2) 0.017(2) 0.0045(17) 0.0016(14) 0.0074(15)
C4 0.0094(14) 0.0171(17) 0.018(2) 0.0047(15) 0.0039(13) 0.0062(13)
C5 0.0150(16) 0.0210(18) 0.024(2) 0.0079(16) 0.0059(14) 0.0103(14)
C6 0.0145(15) 0.0166(18) 0.027(2) 0.0073(16) 0.0099(14) 0.0067(14)
C7 0.0098(15) 0.0168(18) 0.027(2) 0.0016(16) 0.0054(14) 0.0067(14)
C8 0.0099(15) 0.0199(18) 0.019(2) 0.0040(16) 0.0002(14) 0.0093(14)
C9 0.0116(15) 0.0155(17) 0.021(2) 0.0047(15) 0.0061(14) 0.0100(13)
C10 0.0167(16) 0.027(2) 0.029(2) 0.0117(18) 0.0076(15) 0.0096(15)
C11 0.0125(16) 0.026(2) 0.037(2) 0.0069(18) -0.0002(15) 0.0045(15)
C12 0.0131(15) 0.0195(18) 0.021(2) 0.0081(16) 0.0047(14) 0.0092(14)
C13 0.0084(14) 0.0198(18) 0.018(2) 0.0067(16) -0.0006(13) 0.0064(14)
C14 0.0136(15) 0.0171(18) 0.022(2) 0.0035(16) 0.0000(14) 0.0075(14)
C15 0.0147(16) 0.0124(17) 0.030(2) 0.0080(16) -0.0033(15) -0.0008(14)
C16 0.0089(15) 0.0246(19) 0.026(2) 0.0127(17) 0.0022(14) 0.0048(14)
C17 0.0122(15) 0.0271(19) 0.019(2) 0.0064(16) 0.0052(14) 0.0086(14)
C18 0.0101(15) 0.0177(18) 0.020(2) 0.0057(16) -0.0011(14) 0.0049(14)
C19 0.0219(17) 0.0216(19) 0.035(2) 0.0033(18) 0.0006(16) 0.0103(15)
C20 0.0134(16) 0.039(2) 0.041(3) 0.018(2) 0.0069(16) 0.0037(16)
C21 0.0104(15) 0.0233(19) 0.030(2) 0.0066(17) 0.0016(14) 0.0091(14)
C22 0.0122(15) 0.0133(17) 0.020(2) -0.0008(15) 0.0012(14) 0.0082(13)
C23 0.0159(16) 0.0183(18) 0.021(2) 0.0062(16) 0.0053(14) 0.0113(14)
C24 0.0131(16) 0.0225(19) 0.027(2) 0.0093(17) 0.0025(15) 0.0081(14)
C25 0.0189(17) 0.031(2) 0.042(3) 0.019(2) 0.0075(17) 0.0058(16)
C26 0.033(2) 0.055(3) 0.038(3) 0.033(2) 0.0003(19) 0.004(2)
C27 0.026(2) 0.044(2) 0.035(3) 0.021(2) -0.0096(18) -0.0054(18)
C28 0.0160(16) 0.0226(19) 0.024(2) 0.0131(17) 0.0038(15) 0.0058(15)
C29 0.0179(17) 0.0222(19) 0.016(2) 0.0003(16) -0.0051(15) 0.0017(15)
C30 0.0164(17) 0.030(2) 0.030(2) 0.0101(18) -0.0035(16) -0.0016(16)
C31 0.032(2) 0.052(3) 0.036(3) -0.011(2) 0.0029(19) 0.016(2)
C32 0.0096(15) 0.0177(17) 0.0147(19) 0.0044(15) -0.0014(13) 0.0065(14)
C33 0.0123(15) 0.0137(17) 0.0154(19) 0.0025(15) 0.0017(13) 0.0030(13)
C34 0.0050(14) 0.0166(17) 0.021(2) 0.0072(16) 0.0055(13) 0.0042(13)
C35 0.0117(15) 0.0198(18) 0.023(2) 0.0074(16) 0.0042(14) 0.0065(14)
C36 0.0164(16) 0.028(2) 0.016(2) 0.0033(16) 0.0017(14) 0.0104(15)
C37 0.0142(16) 0.030(2) 0.025(2) 0.0149(18) 0.0058(15) 0.0120(15)
C38 0.0183(17) 0.0223(19) 0.030(2) 0.0137(18) 0.0065(16) 0.0101(15)
C39 0.0158(16) 0.0189(19) 0.021(2) 0.0056(16) 0.0046(14) 0.0046(14)
C40 0.0163(16) 0.0151(17) 0.018(2) 0.0063(15) -0.0010(14) 0.0033(14)
C41 0.0170(16) 0.0174(18) 0.031(2) 0.0045(17) 0.0026(15) 0.0042(14)
C42 0.0101(16) 0.027(2) 0.048(3) 0.010(2) 0.0019(16) 0.0030(15)
C43 0.0165(17) 0.022(2) 0.040(3) 0.0097(19) -0.0029(17) -0.0023(15)
C44 0.0277(19) 0.0166(19) 0.028(2) 0.0019(17) 0.0020(17) 0.0005(16)
C45 0.0164(16) 0.0198(19) 0.027(2) 0.0070(17) 0.0037(15) 0.0026(15)
C46 0.0184(16) 0.0112(16) 0.021(2) 0.0060(15) 0.0074(14) 0.0057(14)
C47 0.0218(17) 0.0218(19) 0.028(2) 0.0111(17) 0.0092(16) 0.0101(15)
C48 0.0263(19) 0.025(2) 0.049(3) 0.015(2) 0.0193(19) 0.0130(16)
C49 0.043(2) 0.029(2) 0.039(3) 0.017(2) 0.031(2) 0.0163(19)
C50 0.044(2) 0.028(2) 0.022(2) 0.0098(18) 0.0102(18) 0.0088(18)
C51 0.0233(17) 0.0159(18) 0.023(2) 0.0053(16) 0.0065(16) 0.0027(15)
C61 0.035(2) 0.046(2) 0.043(3) 0.023(2) 0.0216(19) 0.0196(19)
Cl1 0.0299(5) 0.0438(6) 0.0677(8) 0.0163(6) 0.0169(5) 0.0158(5)
Cl2 0.0426(6) 0.0463(6) 0.0433(7) 0.0128(5) 0.0005(5) 0.0075(5)

loop_
_atom_type_symbol
_atom_type_description
_atom_type_scat_dispersion_real
_atom_type_scat_dispersion_imag
_atom_type_scat_source
C C 0.0033 0.0016 'International Tables Vol C Tables 4.2.6.8 and 6.1.1.4'
H H 0.0000 0.0000 'International Tables Vol C Tables 4.2.6.8 and 6.1.1.4'
N N 0.0061 0.0033 'International Tables Vol C Tables 4.2.6.8 and 6.1.1.4'
O O 0.0106 0.0060 'International Tables Vol C Tables 4.2.6.8 and 6.1.1.4'
Ru Ru -1.2594 0.8363 'International Tables Vol C Tables 4.2.6.8 and 6.1.1.4'
Cl Cl 0.1484 0.1585 'International Tables Vol C Tables 4.2.6.8 and 6.1.1.4'

loop_
_geom_angle_atom_site_label_1
_geom_angle_atom_site_label_2
_geom_angle_atom_site_label_3
_geom_angle
_geom_angle_publ_flag
C22 Ru1 C1 93.51(13) yes
C22 Ru1 C12 96.58(11) yes
C1 Ru1 C12 80.41(11) yes
C22 Ru1 O2 109.34(10) yes
C1 Ru1 O2 103.91(10) yes
C12 Ru1 O2 153.22(9) yes
C22 Ru1 O3 165.97(10) yes
C1 Ru1 O3 92.64(10) yes
C12 Ru1 O3 96.88(9) yes
O2 Ru1 O3 56.85(6) yes
C22 Ru1 O1 77.69(11) yes
C1 Ru1 O1 167.75(10) yes
C12 Ru1 O1 92.04(9) yes
O2 Ru1 O1 87.18(7) yes
O3 Ru1 O1 97.86(7) yes
C28 O1 C29 117.2(2) ?
C28 O1 Ru1 109.36(17) ?
C29 O1 Ru1 132.96(17) ?
C32 O2 Ru1 93.66(17) ?
C32 O3 Ru1 91.30(16) ?
C1 N1 C4 121.1(2) ?
C1 N1 C2 112.6(2) ?
C4 N1 C2 119.8(2) ?
C1 N2 C13 128.6(3) ?
C1 N2 C3 112.9(2) ?
C13 N2 C3 116.6(2) ?
N2 C1 N1 104.5(3) ?
N2 C1 Ru1 133.2(2) ?
N1 C1 Ru1 122.0(2) ?
N1 C2 C3 100.1(2) ?
N2 C3 C2 101.7(2) ?
C5 C4 C9 122.2(3) ?
C5 C4 N1 119.5(3) ?
C9 C4 N1 118.3(2) ?
C4 C5 C6 117.1(3) ?
C4 C5 C10 123.3(3) ?
C6 C5 C10 119.6(3) ?
C7 C6 C5 122.6(3) ?
C6 C7 C8 118.8(3) ?
C6 C7 C11 120.4(3) ?
C8 C7 C11 120.8(3) ?
C7 C8 C9 121.1(3) ?
C8 C9 C4 118.2(3) ?
C8 C9 C12 122.4(3) ?
C4 C9 C12 119.3(2) ?
C9 C12 Ru1 101.79(18) ?
C18 C13 C14 121.5(3) ?
C18 C13 N2 120.1(3) ?
C14 C13 N2 118.1(3) ?
C13 C14 C15 117.5(3) ?
C13 C14 C19 121.6(3) ?
C15 C14 C19 120.9(3) ?
C16 C15 C14 122.4(3) ?
C15 C16 C17 118.6(3) ?
C15 C16 C20 121.5(3) ?
C17 C16 C20 119.9(3) ?
C16 C17 C18 121.7(3) ?
C17 C18 C13 118.2(3) ?
C17 C18 C21 119.8(3) ?
C13 C18 C21 122.0(2) ?
C23 C22 Ru1 120.5(2) ?
C24 C23 C28 117.9(3) ?
C24 C23 C22 123.3(3) ?
C28 C23 C22 118.8(3) ?
C25 C24 C23 121.3(3) ?
C24 C25 C26 119.7(3) ?
C25 C26 C27 120.4(3) ?
C28 C27 C26 119.0(3) ?
C27 C28 O1 125.3(3) ?
C27 C28 C23 121.6(3) ?
O1 C28 C23 113.0(3) ?
O1 C29 C30 107.5(3) ?
O1 C29 C31 109.4(2) ?
C30 C29 C31 112.3(3) ?
O3 C32 O2 118.2(3) ?
O3 C32 C33 121.9(2) ?
O2 C32 C33 119.9(3) ?
C46 C33 C34 112.1(2) ?
C46 C33 C32 106.5(2) ?
C34 C33 C32 107.4(2) ?
C46 C33 C40 111.3(2) ?
C34 C33 C40 106.5(2) ?
C32 C33 C40 113.0(2) ?
C35 C34 C39 118.1(3) ?
C35 C34 C33 122.9(3) ?
C39 C34 C33 118.9(3) ?
C34 C35 C36 121.5(3) ?
C37 C36 C35 119.4(3) ?
C36 C37 C38 119.8(3) ?
C39 C38 C37 120.4(3) ?
C38 C39 C34 120.8(3) ?
C41 C40 C45 117.8(3) ?
C41 C40 C33 122.6(3) ?
C45 C40 C33 119.4(3) ?
C40 C41 C42 119.9(3) ?
C43 C42 C41 121.5(3) ?
C42 C43 C44 119.2(3) ?
C45 C44 C43 119.9(3) ?
C44 C45 C40 121.7(3) ?
C51 C46 C47 117.6(3) ?
C51 C46 C33 121.4(3) ?
C47 C46 C33 120.7(3) ?
C48 C47 C46 120.3(3) ?
C49 C48 C47 121.2(3) ?
C50 C49 C48 119.2(3) ?
C49 C50 C51 119.6(3) ?
C50 C51 C46 122.0(3) ?
Cl2 C61 Cl1 111.48(18) ?

loop_
_geom_bond_atom_site_label_1
_geom_bond_atom_site_label_2
_geom_bond_distance
_geom_bond_publ_flag
Ru1 C22 1.843(3) yes
Ru1 C1 1.926(3) yes
Ru1 C12 2.102(3) yes
Ru1 O2 2.252(2) yes
Ru1 O3 2.3013(18) yes
Ru1 O1 2.314(2) yes
O1 C28 1.395(3) ?
O1 C29 1.462(3) ?
O2 C32 1.262(3) ?
O3 C32 1.264(3) ?
N1 C1 1.372(3) ?
N1 C4 1.441(3) ?
N1 C2 1.464(4) ?
N2 C1 1.374(3) ?
N2 C13 1.442(3) ?
N2 C3 1.461(4) ?
C2 C3 1.517(3) ?
C4 C5 1.392(4) ?
C4 C9 1.401(4) ?
C5 C6 1.406(4) ?
C5 C10 1.505(4) ?
C6 C7 1.377(4) ?
C7 C8 1.390(4) ?
C7 C11 1.518(3) ?
C8 C9 1.403(3) ?
C9 C12 1.490(4) ?
C13 C18 1.401(4) ?
C13 C14 1.395(4) ?
C14 C15 1.402(4) ?
C14 C19 1.503(4) ?
C15 C16 1.373(4) ?
C16 C17 1.385(4) ?
C16 C20 1.517(3) ?
C17 C18 1.394(4) ?
C18 C21 1.501(4) ?
C22 C23 1.443(4) ?
C23 C24 1.397(4) ?
C23 C28 1.392(4) ?
C24 C25 1.370(4) ?
C25 C26 1.375(4) ?
C26 C27 1.402(4) ?
C27 C28 1.367(4) ?
C29 C30 1.508(4) ?
C29 C31 1.502(4) ?
C32 C33 1.545(4) ?
C33 C46 1.532(4) ?
C33 C34 1.556(4) ?
C33 C40 1.574(4) ?
C34 C35 1.371(4) ?
C34 C39 1.398(4) ?
C35 C36 1.393(4) ?
C36 C37 1.382(4) ?
C37 C38 1.376(4) ?
C38 C39 1.376(4) ?
C40 C41 1.393(4) ?
C40 C45 1.391(4) ?
C41 C42 1.396(4) ?
C42 C43 1.364(4) ?
C43 C44 1.385(4) ?
C44 C45 1.384(4) ?
C46 C51 1.382(4) ?
C46 C47 1.404(4) ?
C47 C48 1.378(4) ?
C48 C49 1.375(5) ?
C49 C50 1.385(4) ?
C50 C51 1.381(4) ?
C61 Cl2 1.746(3) ?
C61 Cl1 1.776(3) ?
